data_7118377
loop_
_publ_author_name
'Tiwari, Ranjay K.'
'Kumar, Jitendra'
'Behera, J. N.'

_publ_section_title
;
 The first organically templated open-framework metal-sulfites with
 layered and three-dimensional diamondoid structures.
;
_journal_issue 6
_journal_name_full 'Chemical communications (Cambridge, England)'
_journal_page_first 1282
_journal_page_last 1285
_journal_paper_doi 10.1039/c5cc07874a
_journal_volume 52
_journal_year 2016
_chemical_formula_moiety 'O6 S2 Zn, 2(C H6 N3)'
_chemical_formula_sum 'C2 H12 N6 O6 S2 Zn'
_chemical_formula_weight 345.67
_chemical_name_systematic (Guanidinium)zincsulfite
_chemical_properties_physical Heat-sensitive
_space_group_IT_number 43
_symmetry_cell_setting orthorhombic
_symmetry_space_group_name_Hall 'F 2 -2d'
_symmetry_space_group_name_H-M 'F d d 2'
_atom_sites_solution_hydrogens geom
_atom_sites_solution_primary direct
_atom_sites_solution_secondary difmap
_audit_creation_method SHELXL-97
_audit_update_record
;
2015-09-15 deposited with the CCDC.
2015-11-16 downloaded from the CCDC.
;
_cell_angle_alpha 90.00
_cell_angle_beta 90.00
_cell_angle_gamma 90.00
_cell_formula_units_Z 8
_cell_length_a 14.4211(13)
_cell_length_b 12.1181(8)
_cell_length_c 14.0692(8)
_cell_measurement_reflns_used 1109
_cell_measurement_temperature 293(2)
_cell_measurement_theta_max 27.5
_cell_measurement_theta_min 2.6
_cell_volume 2458.7(3)
_computing_cell_refinement 'Bruker SAINT'
_computing_data_collection 'Bruker APEX2'
_computing_data_reduction 'Bruker SAINT'
_computing_molecular_graphics 'Bruker SHELXTL'
_computing_publication_material 'Bruker SHELXTL'
_computing_structure_refinement 'SHELXL-97 (Sheldrick, 2008)'
_computing_structure_solution 'SHELXS-97 (Sheldrick, 2008)'
_diffrn_ambient_temperature 293(2)
_diffrn_measured_fraction_theta_full 1.000
_diffrn_measured_fraction_theta_max 1.000
_diffrn_measurement_device_type 'Bruker APEX-II CCD'
_diffrn_measurement_method '\f and \w scans'
_diffrn_radiation_monochromator graphite
_diffrn_radiation_source 'fine-focus sealed tube'
_diffrn_radiation_type MoK\a
_diffrn_radiation_wavelength 0.71073
_diffrn_reflns_av_R_equivalents 0.1040
_diffrn_reflns_av_sigmaI/netI 0.0693
_diffrn_reflns_limit_h_max 18
_diffrn_reflns_limit_h_min -18
_diffrn_reflns_limit_k_max 15
_diffrn_reflns_limit_k_min -15
_diffrn_reflns_limit_l_max 18
_diffrn_reflns_limit_l_min -11
_diffrn_reflns_number 9404
_diffrn_reflns_theta_full 25.00
_diffrn_reflns_theta_max 27.52
_diffrn_reflns_theta_min 2.63
_exptl_absorpt_coefficient_mu 2.365
_exptl_absorpt_correction_T_max 0.710
_exptl_absorpt_correction_T_min 0.570
_exptl_absorpt_correction_type multi-scan
_exptl_absorpt_process_details sadabs
_exptl_crystal_colour colourless
_exptl_crystal_density_diffrn 1.868
_exptl_crystal_density_method 'not measured'
_exptl_crystal_description plate
_exptl_crystal_F_000 1408
_exptl_crystal_recrystallization_method hydrothermal
_exptl_crystal_size_max .24
_exptl_crystal_size_mid .22
_exptl_crystal_size_min .15
_refine_diff_density_max 0.307
_refine_diff_density_min -0.347
_refine_diff_density_rms 0.084
_refine_ls_abs_structure_details 'Flack H D (1983), Acta Cryst. A39, 876-881'
_refine_ls_abs_structure_Flack 0.09(3)
_refine_ls_extinction_method none
_refine_ls_goodness_of_fit_ref 1.029
_refine_ls_hydrogen_treatment constr
_refine_ls_matrix_type full
_refine_ls_number_parameters 79
_refine_ls_number_reflns 1109
_refine_ls_number_restraints 1
_refine_ls_restrained_S_all 1.028
_refine_ls_R_factor_all 0.0531
_refine_ls_R_factor_gt 0.0380
_refine_ls_shift/su_max 0.000
_refine_ls_shift/su_mean 0.000
_refine_ls_structure_factor_coef Fsqd
_refine_ls_weighting_details 'calc w=1/[\s^2^(Fo^2^)+(0.0287P)^2^+0.0000P] where P=(Fo^2^+2Fc^2^)/3'
_refine_ls_weighting_scheme calc
_refine_ls_wR_factor_gt 0.0669
_refine_ls_wR_factor_ref 0.0723
_reflns_number_gt 939
_reflns_number_total 1109
_reflns_threshold_expression >2sigma(I)
_cod_data_source_file c5cc07874a2.cif
_cod_data_source_block complex2
_cod_original_sg_symbol_H-M Fdd2
_cod_database_code 7118377

loop_
_symmetry_equiv_pos_as_xyz
'x, y, z'
'-x, -y, z'
'-x+1/4, y+1/4, z+1/4'
'x+1/4, -y+1/4, z+1/4'
'x, y+1/2, z+1/2'
'-x, -y+1/2, z+1/2'
'-x+1/4, y+3/4, z+3/4'
'x+1/4, -y+3/4, z+3/4'
'x+1/2, y, z+1/2'
'-x+1/2, -y, z+1/2'
'-x+3/4, y+1/4, z+3/4'
'x+3/4, -y+1/4, z+3/4'
'x+1/2, y+1/2, z'
'-x+1/2, -y+1/2, z'
'-x+3/4, y+3/4, z+1/4'
'x+3/4, -y+3/4, z+1/4'

loop_
_atom_site_label
_atom_site_type_symbol
_atom_site_fract_x
_atom_site_fract_y
_atom_site_fract_z
_atom_site_U_iso_or_equiv
_atom_site_adp_type
_atom_site_occupancy
_atom_site_symmetry_multiplicity
_atom_site_calc_flag
_atom_site_refinement_flags
Zn1 Zn 0.2500 -0.2500 1.01900(5) 0.02092(19) Uani 1 2 d S
S1 S 0.16309(8) -0.13374(9) 1.18859(9) 0.0231(3) Uani 1 1 d .
O1 O 0.2214(2) -0.1210(3) 1.0965(2) 0.0283(8) Uani 1 1 d .
O2 O 0.2239(3) -0.0956(4) 1.2665(3) 0.0514(11) Uani 1 1 d .
O3 O 0.0917(3) -0.0427(3) 1.1738(3) 0.0467(11) Uani 1 1 d .
N3 N 0.4517(4) 0.1929(4) 1.2073(4) 0.0571(16) Uani 1 1 d .
H3A H 0.4541 0.2423 1.2511 0.069 Uiso 1 1 calc R
H3B H 0.4937 0.1910 1.1639 0.069 Uiso 1 1 calc R
C1 C 0.3837(4) 0.1202(5) 1.2066(4) 0.0395(14) Uani 1 1 d .
N2 N 0.3805(4) 0.0460(4) 1.1377(4) 0.0554(15) Uani 1 1 d .
H2A H 0.3361 -0.0012 1.1359 0.066 Uiso 1 1 calc R
H2B H 0.4230 0.0450 1.0948 0.066 Uiso 1 1 calc R
N1 N 0.3199(4) 0.1227(4) 1.2720(4) 0.0679(18) Uani 1 1 d .
H1A H 0.3220 0.1719 1.3160 0.081 Uiso 1 1 calc R
H1B H 0.2757 0.0751 1.2713 0.081 Uiso 1 1 calc R

loop_
_atom_site_aniso_label
_atom_site_aniso_U_11
_atom_site_aniso_U_22
_atom_site_aniso_U_33
_atom_site_aniso_U_23
_atom_site_aniso_U_13
_atom_site_aniso_U_12
Zn1 0.0210(4) 0.0242(4) 0.0176(3) 0.000 0.000 0.0008(4)
S1 0.0248(6) 0.0246(6) 0.0199(5) 0.0022(5) 0.0039(5) 0.0011(5)
O1 0.034(2) 0.0243(18) 0.0267(16) -0.0004(14) 0.0159(14) 0.0056(14)
O2 0.048(2) 0.076(3) 0.0306(19) -0.003(2) -0.009(2) -0.001(2)
O3 0.040(2) 0.064(3) 0.036(2) 0.023(2) 0.0166(18) 0.033(2)
N3 0.075(4) 0.053(4) 0.043(3) -0.019(3) 0.019(3) -0.029(3)
C1 0.049(3) 0.040(3) 0.030(3) -0.013(2) 0.009(2) -0.013(3)
N2 0.052(3) 0.060(4) 0.055(3) -0.036(3) 0.023(2) -0.022(3)
N1 0.080(4) 0.069(4) 0.054(3) -0.030(3) 0.037(3) -0.027(3)

loop_
_atom_type_symbol
_atom_type_description
_atom_type_scat_dispersion_real
_atom_type_scat_dispersion_imag
_atom_type_scat_source
C C 0.0033 0.0016 'International Tables Vol C Tables 4.2.6.8 and 6.1.1.4'
H H 0.0000 0.0000 'International Tables Vol C Tables 4.2.6.8 and 6.1.1.4'
N N 0.0061 0.0033 'International Tables Vol C Tables 4.2.6.8 and 6.1.1.4'
O O 0.0106 0.0060 'International Tables Vol C Tables 4.2.6.8 and 6.1.1.4'
S S 0.1246 0.1234 'International Tables Vol C Tables 4.2.6.8 and 6.1.1.4'
Zn Zn 0.2839 1.4301 'International Tables Vol C Tables 4.2.6.8 and 6.1.1.4'

loop_
_geom_angle_atom_site_label_1
_geom_angle_atom_site_label_2
_geom_angle_atom_site_label_3
_geom_angle
_geom_angle_site_symmetry_1
_geom_angle_site_symmetry_3
O1 Zn1 O1 112.0(2) . 14_545
O1 Zn1 O3 116.92(17) . 7_544
O1 Zn1 O3 108.31(15) 14_545 7_544
O1 Zn1 O3 108.31(15) . 8_544
O1 Zn1 O3 116.92(17) 14_545 8_544
O3 Zn1 O3 93.4(2) 7_544 8_544
O2 S1 O3 106.0(3) . .
O2 S1 O1 105.5(2) . .
O3 S1 O1 100.38(19) . .
S1 O1 Zn1 120.09(19) . .
S1 O3 Zn1 123.8(2) . 3
N1 C1 N3 120.4(5) . .
N1 C1 N2 120.6(5) . .
N3 C1 N2 119.0(5) . .

loop_
_geom_bond_atom_site_label_1
_geom_bond_atom_site_label_2
_geom_bond_distance
_geom_bond_site_symmetry_2
Zn1 O1 1.950(3) .
Zn1 O1 1.950(3) 14_545
Zn1 O3 1.952(3) 7_544
Zn1 O3 1.952(3) 8_544
S1 O2 1.478(4) .
S1 O3 1.523(3) .
S1 O1 1.553(3) .
O3 Zn1 1.952(3) 3
N3 C1 1.319(7) .
C1 N1 1.301(7) .
C1 N2 1.323(6) .
